data_4126199
loop_
_publ_author_name
'Reany, Ofer'
'Li, Amanda'
'Yefet, Maayan'
'Gilson, Michael K.'
'Keinan, Ehud'

_publ_section_title
;
 Attractive Interactions between Heteroallenes and the Cucurbituril
 Portal.
;
_journal_issue 24
_journal_name_full 'Journal of the American Chemical Society'
_journal_page_first 8138
_journal_page_last 8145
_journal_paper_doi 10.1021/jacs.6b13005
_journal_volume 139
_journal_year 2017
_chemical_formula_moiety 'C36 H34 N24 O12, C11 H28 N8, Cl, 7(H2O), 2(H O)'
_chemical_formula_sum 'C48 H86 Cl2 N32 O24'
_chemical_formula_weight 1566.39
_chemical_name_common 'Keinan-92 (Ofer)'
_chemical_name_systematic
; 
 ? 
;
_space_group_IT_number 14
_symmetry_cell_setting monoclinic
_symmetry_space_group_name_Hall '-P 2ybc'
_symmetry_space_group_name_H-M 'P 1 21/c 1'
_atom_sites_solution_hydrogens geom
_atom_sites_solution_primary direct
_atom_sites_solution_secondary difmap
_audit_creation_method SHELXL-97
_cell_angle_alpha 90.00
_cell_angle_beta 103.1260(14)
_cell_angle_gamma 90.00
_cell_formula_units_Z 2
_cell_length_a 12.7070(3)
_cell_length_b 13.3900(3)
_cell_length_c 20.3620(4)
_cell_measurement_reflns_used 17810
_cell_measurement_temperature 293(2)
_cell_measurement_theta_max 24.93
_cell_measurement_theta_min 1.65
_cell_volume 3374.01(13)
_computing_cell_refinement 'DENZO HKL2000 (Otwinowski & Minor 1997)'
_computing_data_collection 'Collect (Nonius, 2006)'
_computing_data_reduction 'DENZO HKL2000 (Otwinowski & Minor 1997)'
_computing_molecular_graphics 'Mercury 2.4'
_computing_structure_refinement 'SHELXL-97 (Sheldrick, 1997)'
_computing_structure_solution 'SHELXS-97 (Sheldrick, 1997)'
_diffrn_ambient_temperature 293(2)
_diffrn_detector_area_resol_mean 95
_diffrn_measured_fraction_theta_full 0.983
_diffrn_measured_fraction_theta_max 0.983
_diffrn_measurement_device_type 'Nonius KappaCCD'
_diffrn_measurement_method '\f and \w scans'
_diffrn_radiation_monochromator graphite
_diffrn_radiation_source 'fine-focus sealed tube'
_diffrn_radiation_type MoK\a
_diffrn_radiation_wavelength 0.71073
_diffrn_reflns_av_R_equivalents 0.0320
_diffrn_reflns_av_sigmaI/netI 0.0398
_diffrn_reflns_limit_h_max 15
_diffrn_reflns_limit_h_min 0
_diffrn_reflns_limit_k_max 15
_diffrn_reflns_limit_k_min 0
_diffrn_reflns_limit_l_max 22
_diffrn_reflns_limit_l_min -23
_diffrn_reflns_number 17810
_diffrn_reflns_theta_full 24.93
_diffrn_reflns_theta_max 24.93
_diffrn_reflns_theta_min 1.65
_diffrn_standards_decay_% none
_diffrn_standards_interval_count none
_diffrn_standards_interval_time none
_diffrn_standards_number none
_exptl_absorpt_coefficient_mu 0.200
_exptl_absorpt_correction_T_max 0.965
_exptl_absorpt_correction_T_min 0.913
_exptl_absorpt_correction_type multi-scan
_exptl_absorpt_process_details
;
'HKL Denzo and Scalepack (Otwinowski & Minor 1997)' 
;
_exptl_crystal_colour colorless
_exptl_crystal_density_diffrn 1.542
_exptl_crystal_density_method 'not measured'
_exptl_crystal_description plate
_exptl_crystal_F_000 1648
_exptl_crystal_size_max 0.62
_exptl_crystal_size_mid 0.38
_exptl_crystal_size_min 0.18
_refine_diff_density_max 0.532
_refine_diff_density_min -0.843
_refine_diff_density_rms 0.066
_refine_ls_extinction_coef 0.014(2)
_refine_ls_extinction_expression Fc^*^=kFc[1+0.001xFc^2^\l^3^/sin(2\q)]^-1/4^
_refine_ls_extinction_method SHELXL
_refine_ls_goodness_of_fit_ref 1.107
_refine_ls_hydrogen_treatment mixed
_refine_ls_matrix_type full
_refine_ls_number_parameters 515
_refine_ls_number_reflns 5776
_refine_ls_number_restraints 14
_refine_ls_restrained_S_all 1.108
_refine_ls_R_factor_all 0.0879
_refine_ls_R_factor_gt 0.0630
_refine_ls_shift/su_max 0.002
_refine_ls_shift/su_mean 0.000
_refine_ls_structure_factor_coef Fsqd
_refine_ls_weighting_details 'calc w=1/[\s^2^(Fo^2^)+(0.1394P)^2^+0.0801P] where P=(Fo^2^+2Fc^2^)/3'
_refine_ls_weighting_scheme calc
_refine_ls_wR_factor_gt 0.1945
_refine_ls_wR_factor_ref 0.2092
_reflns_number_gt 4090
_reflns_number_total 5776
_reflns_threshold_expression >2sigma(I)
_cod_data_source_file ja6b13005_si_006.cif
_cod_data_source_block Keinan-92
_cod_depositor_comments 'Adding full bibliography for 4126198--4126199.cif.'
_cod_original_sg_symbol_H-M 'P 21/c'
_cod_database_code 4126199

loop_
_symmetry_equiv_pos_as_xyz
'x, y, z'
'-x, y+1/2, -z+1/2'
'-x, -y, -z'
'x, -y-1/2, z-1/2'

loop_
_atom_site_label
_atom_site_type_symbol
_atom_site_fract_x
_atom_site_fract_y
_atom_site_fract_z
_atom_site_U_iso_or_equiv
_atom_site_adp_type
_atom_site_occupancy
_atom_site_symmetry_multiplicity
_atom_site_calc_flag
_atom_site_refinement_flags
Cl1 Cl 0.46151(13) 0.08674(13) 0.37343(7) 0.1185(6) Uani 1 1 d .
O1 O -0.00760(16) 0.20920(15) 0.37340(10) 0.0441(5) Uani 1 1 d .
O2 O 0.16762(18) 0.62969(16) 0.33374(11) 0.0503(6) Uani 1 1 d .
O3 O 0.18002(17) 0.18549(16) 0.52674(12) 0.0537(6) Uani 1 1 d .
O4 O 0.35833(18) 0.60464(15) 0.48848(11) 0.0499(6) Uani 1 1 d .
O5 O 0.10384(18) 0.26132(16) 0.67619(11) 0.0528(6) Uani 1 1 d .
O6 O 0.26664(17) 0.68434(15) 0.62973(11) 0.0502(6) Uani 1 1 d .
O30 O 0.3612(2) 0.6950(2) 0.02699(16) 0.0735(8) Uani 1 1 d D
H30A H 0.356(4) 0.7601(16) 0.017(2) 0.088 Uiso 1 1 d D
H30B H 0.414(3) 0.664(3) 0.0583(17) 0.088 Uiso 1 1 d D
O31 O 0.4282(3) 0.2980(3) 0.29721(19) 0.0973(10) Uani 1 1 d D
H31A H 0.475(4) 0.303(4) 0.270(2) 0.117 Uiso 1 1 d D
H31B H 0.457(4) 0.237(2) 0.310(3) 0.117 Uiso 1 1 d D
O32 O 0.5346(3) 0.3823(3) 0.19562(18) 0.1023(12) Uani 1 1 d D
H32A H 0.579(3) 0.402(3) 0.2284(13) 0.123 Uiso 1 1 d D
H32B H 0.554(4) 0.330(3) 0.173(2) 0.123 Uiso 1 1 d D
O33 O 0.6743(3) 0.2804(3) 0.12172(19) 0.1149(13) Uani 1 1 d D
H33A H 0.645(5) 0.276(5) 0.0773(12) 0.138 Uiso 1 1 d D
H33B H 0.698(5) 0.215(2) 0.126(3) 0.138 Uiso 1 1 d D
O34 O 0.7520(5) 0.4769(3) 0.0867(3) 0.152(2) Uani 1 1 d D
H34A H 0.766(6) 0.441(5) 0.053(3) 0.183 Uiso 1 1 d D
H34B H 0.6788(18) 0.479(7) 0.075(5) 0.183 Uiso 1 1 d D
O35 O 0.4187(9) 0.4081(8) 0.0219(5) 0.289(6) Uani 1 1 d D
H35A H 0.416(13) 0.406(11) -0.0245(19) 0.347 Uiso 1 1 d D
H35B H 0.434(12) 0.465(7) 0.048(7) 0.347 Uiso 1 1 d D
N1 N -0.02234(19) 0.34074(17) 0.29906(12) 0.0409(6) Uani 1 1 d .
N2 N 0.14059(19) 0.29349(18) 0.35433(12) 0.0427(6) Uani 1 1 d .
N3 N 0.0454(2) 0.50827(18) 0.28549(12) 0.0430(6) Uani 1 1 d .
N4 N 0.20838(19) 0.46173(18) 0.34195(11) 0.0423(6) Uani 1 1 d .
N5 N 0.2688(2) 0.27959(18) 0.46131(13) 0.0454(6) Uani 1 1 d .
N6 N 0.3081(2) 0.30283(19) 0.57189(13) 0.0474(6) Uani 1 1 d .
N7 N 0.3427(2) 0.44440(18) 0.44655(12) 0.0438(6) Uani 1 1 d .
N8 N 0.3861(2) 0.46610(18) 0.55729(12) 0.0458(6) Uani 1 1 d .
N9 N 0.2569(2) 0.35340(18) 0.67449(13) 0.0464(6) Uani 1 1 d .
N10 N 0.1314(2) 0.42058(18) 0.72042(12) 0.0442(6) Uani 1 1 d .
N11 N 0.31800(19) 0.52021(18) 0.65354(12) 0.0420(6) Uani 1 1 d .
N12 N 0.19805(19) 0.58847(18) 0.70425(12) 0.0441(6) Uani 1 1 d .
N13 N 0.1516(2) 0.65053(18) 0.04792(12) 0.0467(6) Uani 1 1 d .
H13 H 0.1984 0.7000 0.0734 0.056 Uiso 1 1 d R
N14 N 0.2279(3) 0.5694(3) 0.18537(19) 0.0797(10) Uani 1 1 d .
N15 N 0.3158(4) 0.5970(3) 0.21967(19) 0.0759(10) Uani 1 1 d .
N16 N 0.3899(4) 0.6283(4) 0.2564(2) 0.1052(14) Uani 1 1 d .
C1 C 0.0323(2) 0.2753(2) 0.34567(13) 0.0369(7) Uani 1 1 d .
C2 C 0.1430(2) 0.5423(2) 0.32216(14) 0.0396(7) Uani 1 1 d .
C3 C 0.0489(2) 0.4025(2) 0.27017(14) 0.0406(7) Uani 1 1 d .
H3 H 0.0333 0.3934 0.2222 0.049 Uiso 1 1 d R
C4 C 0.1623(2) 0.3702(2) 0.30931(15) 0.0422(7) Uani 1 1 d .
H4 H 0.2088 0.3442 0.2823 0.051 Uiso 1 1 d R
C5 C 0.2220(2) 0.2332(2) 0.39760(16) 0.0465(7) Uani 1 1 d .
H5A H 0.1912 0.1707 0.4067 0.056 Uiso 1 1 d R
H5B H 0.2798 0.2212 0.3753 0.056 Uiso 1 1 d R
C6 C 0.3205(2) 0.4711(2) 0.37609(15) 0.0445(7) Uani 1 1 d .
H6A H 0.3630 0.4276 0.3550 0.053 Uiso 1 1 d R
H6B H 0.3439 0.5389 0.3733 0.053 Uiso 1 1 d R
C7 C 0.2453(2) 0.2491(2) 0.52074(16) 0.0432(7) Uani 1 1 d .
C8 C 0.3602(2) 0.5143(2) 0.49648(15) 0.0399(7) Uani 1 1 d .
C9 C 0.3631(2) 0.3443(2) 0.47276(15) 0.0425(7) Uani 1 1 d .
H9 H 0.4178 0.3143 0.4535 0.051 Uiso 1 1 d R
C10 C 0.3907(2) 0.3591(2) 0.54972(15) 0.0428(7) Uani 1 1 d .
H10 H 0.4605 0.3355 0.5731 0.051 Uiso 1 1 d R
C11 C 0.3114(3) 0.2812(2) 0.64207(16) 0.0497(8) Uani 1 1 d .
H11A H 0.2794 0.2171 0.6459 0.060 Uiso 1 1 d R
H11B H 0.3855 0.2805 0.6665 0.060 Uiso 1 1 d R
C12 C 0.4067(2) 0.5189(2) 0.62086(15) 0.0440(7) Uani 1 1 d .
H12A H 0.4246 0.5864 0.6118 0.053 Uiso 1 1 d R
H12B H 0.4680 0.4878 0.6500 0.053 Uiso 1 1 d R
C13 C 0.1581(2) 0.3377(2) 0.68858(14) 0.0426(7) Uani 1 1 d .
C14 C 0.2609(2) 0.6064(2) 0.65922(14) 0.0415(7) Uani 1 1 d .
C15 C 0.3053(2) 0.4460(2) 0.70271(14) 0.0425(7) Uani 1 1 d .
H15 H 0.3741 0.4326 0.7323 0.051 Uiso 1 1 d R
C16 C 0.2199(2) 0.4915(2) 0.73654(15) 0.0439(7) Uani 1 1 d .
H16 H 0.2418 0.5005 0.7845 0.053 Uiso 1 1 d R
C17 C -0.1380(2) 0.3343(2) 0.27161(15) 0.0449(7) Uani 1 1 d .
H17A H -0.1524 0.3392 0.2234 0.054 Uiso 1 1 d R
H17B H -0.1639 0.2713 0.2840 0.054 Uiso 1 1 d R
C18 C -0.0375(2) 0.5758(2) 0.25064(15) 0.0464(8) Uani 1 1 d .
H18A H -0.0087 0.6423 0.2519 0.056 Uiso 1 1 d R
H18B H -0.0612 0.5547 0.2046 0.056 Uiso 1 1 d R
C19 C 0.2332(5) 0.5137(3) 0.1247(2) 0.0867(14) Uani 1 1 d .
H19A H 0.3003 0.5307 0.1133 0.104 Uiso 1 1 d R
H19B H 0.2313 0.4431 0.1328 0.104 Uiso 1 1 d R
C20 C 0.1415(3) 0.5445(2) 0.06674(19) 0.0618(10) Uani 1 1 d .
H20A H 0.0751 0.5357 0.0811 0.074 Uiso 1 1 d R
H20B H 0.1410 0.5029 0.0283 0.074 Uiso 1 1 d R
C21 C 0.0790(3) 0.6790(3) -0.01795(16) 0.0536(8) Uani 1 1 d .
H21A H 0.0982 0.6403 -0.0532 0.064 Uiso 1 1 d R
H21B H 0.0054 0.6653 -0.0166 0.064 Uiso 1 1 d R
C22 C 0.0886(3) 0.7876(3) -0.03426(16) 0.0559(9) Uani 1 1 d .
H22A H 0.1635 0.8061 -0.0231 0.067 Uiso 1 1 d R
H22B H 0.0591 0.7996 -0.0813 0.067 Uiso 1 1 d R
C23 C 0.0327(3) 0.8583(2) 0.00406(17) 0.0527(8) Uani 1 1 d .
H23A H -0.0410 0.8373 -0.0014 0.063 Uiso 1 1 d R
H23B H 0.0681 0.8571 0.0510 0.063 Uiso 1 1 d R
C24 C 0.0295(3) 0.9649(3) -0.01905(17) 0.0581(9) Uani 1 1 d .
H24A H 0.1022 0.9891 -0.0127 0.070 Uiso 1 1 d R
H24B H -0.0058 0.9688 -0.0660 0.070 Uiso 1 1 d R

loop_
_atom_site_aniso_label
_atom_site_aniso_U_11
_atom_site_aniso_U_22
_atom_site_aniso_U_33
_atom_site_aniso_U_23
_atom_site_aniso_U_13
_atom_site_aniso_U_12
Cl1 0.1018(10) 0.1403(13) 0.1039(10) -0.0213(9) 0.0033(8) -0.0133(9)
O1 0.0475(12) 0.0375(11) 0.0500(12) -0.0027(9) 0.0165(9) -0.0059(9)
O2 0.0593(14) 0.0386(12) 0.0558(13) -0.0041(10) 0.0189(10) -0.0081(10)
O3 0.0488(13) 0.0422(13) 0.0688(14) 0.0093(11) 0.0109(10) -0.0057(10)
O4 0.0578(14) 0.0376(13) 0.0543(13) -0.0013(10) 0.0129(10) -0.0046(10)
O5 0.0582(14) 0.0410(12) 0.0582(13) 0.0066(10) 0.0114(10) -0.0079(11)
O6 0.0524(13) 0.0371(12) 0.0613(13) 0.0102(10) 0.0136(10) -0.0004(10)
O30 0.0676(17) 0.0520(15) 0.102(2) 0.0058(15) 0.0211(15) 0.0094(13)
O31 0.094(2) 0.101(2) 0.105(3) -0.040(2) 0.0404(19) 0.0020(19)
O32 0.092(2) 0.112(3) 0.115(3) -0.050(2) 0.049(2) -0.049(2)
O33 0.127(3) 0.096(3) 0.107(3) -0.017(2) -0.006(2) 0.047(2)
O34 0.272(6) 0.083(3) 0.125(3) -0.025(2) 0.096(4) -0.005(4)
O35 0.323(10) 0.302(11) 0.300(10) -0.154(8) 0.193(9) -0.207(9)
N1 0.0371(13) 0.0389(14) 0.0469(13) 0.0009(11) 0.0100(10) -0.0043(10)
N2 0.0399(14) 0.0393(14) 0.0501(14) 0.0041(11) 0.0125(11) -0.0039(11)
N3 0.0459(15) 0.0354(13) 0.0490(14) 0.0014(11) 0.0134(11) -0.0037(11)
N4 0.0430(15) 0.0400(14) 0.0450(14) -0.0056(11) 0.0126(11) -0.0082(11)
N5 0.0404(14) 0.0383(14) 0.0566(16) 0.0006(12) 0.0091(11) -0.0054(11)
N6 0.0467(15) 0.0402(14) 0.0549(15) 0.0056(12) 0.0106(12) -0.0029(12)
N7 0.0465(15) 0.0363(14) 0.0483(15) -0.0007(11) 0.0104(11) -0.0032(11)
N8 0.0435(15) 0.0426(15) 0.0509(15) -0.0005(12) 0.0098(11) -0.0032(11)
N9 0.0442(15) 0.0348(14) 0.0600(16) 0.0033(12) 0.0111(12) -0.0019(11)
N10 0.0432(14) 0.0398(14) 0.0488(14) 0.0042(11) 0.0085(11) -0.0053(11)
N11 0.0406(14) 0.0370(14) 0.0463(14) 0.0045(11) 0.0055(11) -0.0016(11)
N12 0.0419(14) 0.0387(14) 0.0509(15) 0.0050(11) 0.0091(11) -0.0005(11)
N13 0.0546(16) 0.0357(14) 0.0486(15) -0.0031(11) 0.0095(12) -0.0001(11)
N14 0.080(3) 0.089(3) 0.073(2) 0.0015(19) 0.025(2) 0.013(2)
N15 0.085(3) 0.080(2) 0.066(2) 0.0220(19) 0.026(2) 0.014(2)
N16 0.090(3) 0.138(4) 0.083(3) -0.002(3) 0.010(2) -0.001(3)
C1 0.0431(16) 0.0337(15) 0.0368(15) -0.0087(12) 0.0155(12) -0.0042(13)
C2 0.0453(17) 0.0391(17) 0.0389(15) -0.0004(13) 0.0191(13) -0.0039(13)
C3 0.0473(18) 0.0401(16) 0.0361(15) -0.0036(12) 0.0129(12) -0.0041(13)
C4 0.0419(17) 0.0421(16) 0.0460(16) -0.0083(13) 0.0173(13) -0.0046(13)
C5 0.0407(17) 0.0330(16) 0.066(2) -0.0047(14) 0.0134(14) 0.0007(13)
C6 0.0421(18) 0.0428(17) 0.0530(18) -0.0037(14) 0.0199(14) -0.0088(13)
C7 0.0355(16) 0.0321(15) 0.0607(19) 0.0049(14) 0.0083(14) 0.0026(13)
C8 0.0315(15) 0.0365(17) 0.0532(18) 0.0000(14) 0.0128(12) -0.0021(12)
C9 0.0329(16) 0.0367(16) 0.0593(18) -0.0018(14) 0.0137(13) 0.0008(12)
C10 0.0310(15) 0.0341(16) 0.0613(19) 0.0043(13) 0.0066(13) 0.0029(12)
C11 0.0533(19) 0.0370(17) 0.0577(19) 0.0113(14) 0.0104(15) 0.0048(14)
C12 0.0336(16) 0.0449(18) 0.0508(17) -0.0016(14) 0.0039(12) -0.0070(13)
C13 0.0453(18) 0.0391(17) 0.0396(16) 0.0112(13) 0.0015(12) 0.0002(14)
C14 0.0346(16) 0.0415(18) 0.0442(16) 0.0010(14) 0.0000(12) -0.0057(13)
C15 0.0363(16) 0.0431(17) 0.0424(16) 0.0062(13) -0.0033(12) 0.0015(13)
C16 0.0484(18) 0.0407(17) 0.0385(15) 0.0056(13) 0.0012(12) -0.0016(14)
C17 0.0432(18) 0.0396(17) 0.0495(17) -0.0056(14) 0.0052(13) -0.0077(13)
C18 0.0514(18) 0.0440(17) 0.0436(16) 0.0110(14) 0.0108(14) -0.0027(14)
C19 0.150(4) 0.045(2) 0.067(2) 0.0048(19) 0.029(3) 0.032(2)
C20 0.089(3) 0.0333(17) 0.066(2) -0.0037(16) 0.0237(19) -0.0005(17)
C21 0.0486(19) 0.056(2) 0.0517(18) -0.0089(15) 0.0026(14) 0.0030(15)
C22 0.055(2) 0.063(2) 0.0471(18) 0.0105(16) 0.0055(15) 0.0051(16)
C23 0.0510(19) 0.0468(19) 0.0599(19) 0.0096(15) 0.0120(15) -0.0037(15)
C24 0.055(2) 0.057(2) 0.061(2) 0.0145(16) 0.0117(16) 0.0021(16)

loop_
_atom_type_symbol
_atom_type_description
_atom_type_scat_dispersion_real
_atom_type_scat_dispersion_imag
_atom_type_scat_source
C C 0.0033 0.0016 'International Tables Vol C Tables 4.2.6.8 and 6.1.1.4'
H H 0.0000 0.0000 'International Tables Vol C Tables 4.2.6.8 and 6.1.1.4'
N N 0.0061 0.0033 'International Tables Vol C Tables 4.2.6.8 and 6.1.1.4'
O O 0.0106 0.0060 'International Tables Vol C Tables 4.2.6.8 and 6.1.1.4'
Cl Cl 0.1484 0.1585 'International Tables Vol C Tables 4.2.6.8 and 6.1.1.4'

loop_
_geom_angle_atom_site_label_1
_geom_angle_atom_site_label_2
_geom_angle_atom_site_label_3
_geom_angle
_geom_angle_site_symmetry_1
_geom_angle_site_symmetry_3
H30A O30 H30B 127(4) . .
H31A O31 H31B 87(5) . .
H32A O32 H32B 117(3) . .
H33A O33 H33B 95(5) . .
H34A O34 H34B 101(8) . .
H35A O35 H35B 123(10) . .
C1 N1 C3 112.7(2) . .
C1 N1 C17 122.8(2) . .
C3 N1 C17 123.4(2) . .
C1 N2 C5 122.7(2) . .
C1 N2 C4 112.1(2) . .
C5 N2 C4 124.8(2) . .
C2 N3 C18 121.8(2) . .
C2 N3 C3 111.9(2) . .
C18 N3 C3 123.9(2) . .
C2 N4 C6 122.8(2) . .
C2 N4 C4 112.1(2) . .
C6 N4 C4 123.1(2) . .
C7 N5 C5 122.6(2) . .
C7 N5 C9 111.9(2) . .
C5 N5 C9 123.9(2) . .
C7 N6 C10 112.1(2) . .
C7 N6 C11 121.9(3) . .
C10 N6 C11 123.5(3) . .
C8 N7 C6 122.2(2) . .
C8 N7 C9 112.1(2) . .
C6 N7 C9 125.2(2) . .
C8 N8 C10 112.3(2) . .
C8 N8 C12 122.5(3) . .
C10 N8 C12 125.3(3) . .
C13 N9 C11 123.7(3) . .
C13 N9 C15 112.2(2) . .
C11 N9 C15 123.8(2) . .
C13 N10 C18 122.4(3) . 3_566
C13 N10 C16 112.1(2) . .
C18 N10 C16 123.7(3) 3_566 .
C14 N11 C12 122.1(2) . .
C14 N11 C15 111.9(2) . .
C12 N11 C15 122.4(2) . .
C14 N12 C17 122.7(2) . 3_566
C14 N12 C16 112.3(2) . .
C17 N12 C16 123.4(2) 3_566 .
C20 N13 C21 113.8(3) . .
C20 N13 H13 126.8 . .
C21 N13 H13 119.3 . .
N15 N14 C19 115.0(4) . .
N16 N15 N14 171.4(5) . .
O1 C1 N1 126.2(3) . .
O1 C1 N2 125.4(3) . .
N1 C1 N2 108.3(2) . .
O2 C2 N4 126.1(3) . .
O2 C2 N3 125.7(3) . .
N4 C2 N3 108.2(2) . .
N1 C3 N3 114.7(2) . .
N1 C3 C4 103.1(2) . .
N3 C3 C4 103.4(2) . .
N1 C3 H3 109.7 . .
N3 C3 H3 109.5 . .
C4 C3 H3 116.3 . .
N2 C4 N4 115.2(2) . .
N2 C4 C3 103.7(2) . .
N4 C4 C3 103.4(2) . .
N2 C4 H4 109.6 . .
N4 C4 H4 109.3 . .
C3 C4 H4 115.5 . .
N5 C5 N2 113.7(2) . .
N5 C5 H5A 107.8 . .
N2 C5 H5A 109.8 . .
N5 C5 H5B 107.1 . .
N2 C5 H5B 108.9 . .
H5A C5 H5B 109.5 . .
N4 C6 N7 114.0(2) . .
N4 C6 H6A 109.0 . .
N7 C6 H6A 107.0 . .
N4 C6 H6B 109.9 . .
N7 C6 H6B 107.4 . .
H6A C6 H6B 109.5 . .
O3 C7 N6 126.0(3) . .
O3 C7 N5 126.0(3) . .
N6 C7 N5 108.0(3) . .
O4 C8 N7 125.9(3) . .
O4 C8 N8 125.6(3) . .
N7 C8 N8 108.4(3) . .
N7 C9 N5 114.9(2) . .
N7 C9 C10 103.7(2) . .
N5 C9 C10 103.2(2) . .
N7 C9 H9 108.9 . .
N5 C9 H9 109.4 . .
C10 C9 H9 116.8 . .
N8 C10 N6 115.7(2) . .
N8 C10 C9 103.4(2) . .
N6 C10 C9 103.7(2) . .
N8 C10 H10 109.2 . .
N6 C10 H10 109.2 . .
C9 C10 H10 115.7 . .
N9 C11 N6 114.2(2) . .
N9 C11 H11A 107.9 . .
N6 C11 H11A 109.9 . .
N9 C11 H11B 106.7 . .
N6 C11 H11B 108.5 . .
H11A C11 H11B 109.5 . .
N11 C12 N8 114.8(2) . .
N11 C12 H12A 108.9 . .
N8 C12 H12A 106.9 . .
N11 C12 H12B 109.4 . .
N8 C12 H12B 107.3 . .
H12A C12 H12B 109.5 . .
O5 C13 N9 125.9(3) . .
O5 C13 N10 125.9(3) . .
N9 C13 N10 108.2(3) . .
O6 C14 N12 126.3(3) . .
O6 C14 N11 125.8(3) . .
N12 C14 N11 107.9(2) . .
N9 C15 N11 114.8(2) . .
N9 C15 C16 103.8(2) . .
N11 C15 C16 103.8(2) . .
N9 C15 H15 109.6 . .
N11 C15 H15 109.5 . .
C16 C15 H15 115.3 . .
N10 C16 N12 115.1(2) . .
N10 C16 C15 103.2(2) . .
N12 C16 C15 103.5(2) . .
N10 C16 H16 110.0 . .
N12 C16 H16 109.3 . .
C15 C16 H16 115.8 . .
N12 C17 N1 113.3(2) 3_566 .
N12 C17 H17A 107.9 3_566 .
N1 C17 H17A 109.4 . .
N12 C17 H17B 107.5 3_566 .
N1 C17 H17B 109.2 . .
H17A C17 H17B 109.5 . .
N3 C18 N10 113.4(2) . 3_566
N3 C18 H18A 109.6 . .
N10 C18 H18A 107.6 3_566 .
N3 C18 H18B 109.1 . .
N10 C18 H18B 107.6 3_566 .
H18A C18 H18B 109.5 . .
N14 C19 C20 110.2(3) . .
N14 C19 H19A 107.3 . .
C20 C19 H19A 108.4 . .
N14 C19 H19B 110.6 . .
C20 C19 H19B 110.8 . .
H19A C19 H19B 109.5 . .
N13 C20 C19 111.4(3) . .
N13 C20 H20A 109.2 . .
C19 C20 H20A 107.6 . .
N13 C20 H20B 109.2 . .
C19 C20 H20B 109.8 . .
H20A C20 H20B 109.5 . .
N13 C21 C22 112.4(3) . .
N13 C21 H21A 108.8 . .
C22 C21 H21A 108.1 . .
N13 C21 H21B 109.4 . .
C22 C21 H21B 108.6 . .
H21A C21 H21B 109.5 . .
C21 C22 C23 115.0(3) . .
C21 C22 H22A 108.9 . .
C23 C22 H22A 105.9 . .
C21 C22 H22B 110.5 . .
C23 C22 H22B 106.8 . .
H22A C22 H22B 109.5 . .
C24 C23 C22 114.8(3) . .
C24 C23 H23A 106.7 . .
C22 C23 H23A 108.6 . .
C24 C23 H23B 107.6 . .
C22 C23 H23B 109.6 . .
H23A C23 H23B 109.5 . .
C23 C24 C24 114.2(3) . 3_575
C23 C24 H24A 108.7 . .
C24 C24 H24A 107.1 3_575 .
C23 C24 H24B 109.7 . .
C24 C24 H24B 107.6 3_575 .
H24A C24 H24B 109.5 . .

loop_
_geom_bond_atom_site_label_1
_geom_bond_atom_site_label_2
_geom_bond_distance
_geom_bond_site_symmetry_2
O1 C1 1.220(3) .
O2 C2 1.221(3) .
O3 C7 1.215(4) .
O4 C8 1.220(3) .
O5 C13 1.227(4) .
O6 C14 1.214(3) .
O30 H30A 0.893(19) .
O30 H30B 0.918(19) .
O31 H31A 0.892(19) .
O31 H31B 0.91(2) .
O32 H32A 0.817(19) .
O32 H32B 0.901(19) .
O33 H33A 0.90(2) .
O33 H33B 0.93(2) .
O34 H34A 0.89(2) .
O34 H34B 0.91(2) .
O35 H35A 0.94(2) .
O35 H35B 0.92(2) .
N1 C1 1.360(4) .
N1 C3 1.446(4) .
N1 C17 1.451(4) .
N2 C1 1.369(4) .
N2 C5 1.444(4) .
N2 C4 1.445(4) .
N3 C2 1.372(4) .
N3 C18 1.447(4) .
N3 C3 1.452(4) .
N4 C2 1.365(4) .
N4 C6 1.442(4) .
N4 C4 1.452(4) .
N5 C7 1.373(4) .
N5 C5 1.439(4) .
N5 C9 1.454(4) .
N6 C7 1.364(4) .
N6 C10 1.445(4) .
N6 C11 1.449(4) .
N7 C8 1.363(4) .
N7 C6 1.443(4) .
N7 C9 1.444(4) .
N8 C8 1.369(4) .
N8 C10 1.444(4) .
N8 C12 1.446(4) .
N9 C13 1.366(4) .
N9 C11 1.434(4) .
N9 C15 1.443(4) .
N10 C13 1.367(4) .
N10 C18 1.447(4) 3_566
N10 C16 1.451(4) .
N11 C14 1.382(4) .
N11 C12 1.433(4) .
N11 C15 1.446(4) .
N12 C14 1.367(4) .
N12 C17 1.437(4) 3_566
N12 C16 1.453(4) .
N13 C20 1.483(4) .
N13 C21 1.494(4) .
N13 H13 0.9601 .
N14 N15 1.233(5) .
N14 C19 1.457(5) .
N15 N16 1.141(6) .
C3 C4 1.542(4) .
C3 H3 0.9600 .
C4 H4 0.9601 .
C5 H5A 0.9602 .
C5 H5B 0.9598 .
C6 H6A 0.9599 .
C6 H6B 0.9600 .
C9 C10 1.539(4) .
C9 H9 0.9601 .
C10 H10 0.9601 .
C11 H11A 0.9600 .
C11 H11B 0.9599 .
C12 H12A 0.9601 .
C12 H12B 0.9601 .
C15 C16 1.537(4) .
C15 H15 0.9600 .
C16 H16 0.9599 .
C17 N12 1.437(4) 3_566
C17 H17A 0.9599 .
C17 H17B 0.9600 .
C18 N10 1.447(4) 3_566
C18 H18A 0.9598 .
C18 H18B 0.9602 .
C19 C20 1.516(6) .
C19 H19A 0.9600 .
C19 H19B 0.9600 .
C20 H20A 0.9601 .
C20 H20B 0.9600 .
C21 C22 1.502(5) .
C21 H21A 0.9600 .
C21 H21B 0.9600 .
C22 C23 1.504(5) .
C22 H22A 0.9600 .
C22 H22B 0.9600 .
C23 C24 1.500(5) .
C23 H23A 0.9600 .
C23 H23B 0.9599 .
C24 C24 1.520(7) 3_575
C24 H24A 0.9599 .
C24 H24B 0.9600 .
